data_2000178
loop_
_publ_author_name
'De, A.'
'Kitagawa, Y.'

_publ_section_title
;
 Structure of 3,3-dimethoxyindolin-2-one
;
_journal_issue 11
_journal_name_full 'Acta Crystallographica Section C'
_journal_page_first 2384
_journal_page_last 2386
_journal_paper_doi 10.1107/S0108270191005814
_journal_volume 47
_journal_year 1991
_chemical_formula_sum 'C10 H11 N O3'
_chemical_formula_weight 193.20
_space_group_IT_number 14
_space_group_name_Hall '-P 2yn'
_space_group_name_H-M_alt 'P 1 21/n 1'
_symmetry_cell_setting monoclinic
_symmetry_space_group_name_Hall '-P 2yn'
_symmetry_space_group_name_H-M 'P 1 21/n 1'
_cell_angle_alpha 90
_cell_angle_beta 99.710(8)
_cell_angle_gamma 90
_cell_formula_units_Z 4
_cell_length_a 10.1860(10)
_cell_length_b 11.4940(10)
_cell_length_c 8.5350(10)
_cell_volume 984.94(17)
_diffrn_radiation_type Cu
_diffrn_radiation_wavelength 1.5418
_exptl_absorpt_coefficient_mu 0.77
_exptl_crystal_density_diffrn 1.303
_exptl_crystal_density_meas 1.31
_exptl_crystal_F_000 408
_cod_data_source_file li0071.cif
_cod_data_source_block li0071a
_cod_original_cell_volume 984.9(2)
_cod_original_formula_sum 'C10 H11 N1 O3'
_cod_database_code 2000178

loop_
_space_group_symop_id
_space_group_symop_operation_xyz
1 x,y,z
2 -x+1/2,y+1/2,-z+1/2
3 -x,-y,-z
4 x+1/2,-y+1/2,z+1/2

loop_
_atom_site_label
_atom_site_fract_x
_atom_site_fract_y
_atom_site_fract_z
_atom_site_U_iso_or_equiv
O(1) .1067(2) .9084(2) .1504(3) .0499(8)
O(2) .3887(2) .8874(2) .1435(3) .0491(8)
O(3) .2838(2) .7113(2) .0601(3) .0512(8)
N(1) .1286(3) .9524(3) -.1067(3) .0467(10)
C(1) .1644(3) .9008(3) .0358(4) .0407(10)
C(2) .2955(3) .8303(3) .0304(4) .0402(10)
C(3) .3122(3) .8455(3) -.1409(4) .0436(11)
C(4) .4020(4) .7983(4) -.2271(5) .0626(17)
C(5) .3934(5) .8303(4) -.3849(5) .0777(17)
C(6) .2973(5) .9067(4) -.4552(5) .0718(19)
C(7) .2027(4) .9542(4) -.3716(5) .0570(14)
C(8) .2134(3) .9206(3) -.2144(4) .0437(11)
C(9) .5254(4) .8538(5) .1466(7) .072(2)
C(10) .2737(6) .6802(4) .2203(6) .0677(19)
H(N1) .059(3) .996(3) -.129(4) ?
H(4) .469(4) .751(3) -.176(4) ?
H(5) .462(5) .793(4) -.444(5) ?
H(6) .283(5) .933(4) -.556(6) ?
H(7) .139(3) 1.015(3) -.413(4) ?
H(9)1 .574(4) .888(4) .252(5) ?
H(9)2 .531(4) .769(4) .148(5) ?
H(9)3 .565(5) .883(4) .060(6) ?
H(10)1 .260(5) .606(4) .226(5) ?
H(10)2 .377(5) .679(4) .315(6) ?
H(10)3 .229(5) .713(4) .268(6) ?

loop_
_geom_bond_atom_site_label_1
_geom_bond_atom_site_label_2
_geom_bond_distance
O(1) C(1) 1.226(4)
O(2) C(9) 1.441(5)
O(3) C(10) 1.434(6)
N(1) C(8) 1.412(4)
C(2) C(3) 1.510(5)
C(3) C(8) 1.392(5)
C(5) C(6) 1.375(7)
C(7) C(8) 1.383(5)
O(2) C(2) 1.398(4)
O(3) C(2) 1.400(4)
N(1) C(1) 1.347(4)
C(1) C(2) 1.569(5)
C(3) C(4) 1.378(5)
C(4) C(5) 1.385(6)
C(6) C(7) 1.403(6)
